data_4315697
loop_
_publ_author_name
'Ralph A. Zehnder'
'David L. Clark'
'Brian L. Scott'
'Robert J. Donohoe'
'Phillip D. Palmer'
'Wolfgang H. Runde'
'David E. Hobart'

_publ_section_title
;
 Investigation of the Structural Properties of an Extended Series of
 Lanthanide Bis-hydroxychlorides Ln(OH)2Cl (Ln = Nd-Lu, except Pm and Sm)
;
_journal_name_full 'Inorganic Chemistry'
_journal_page_first 4781
_journal_page_last 4790
_journal_paper_doi 10.1021/ic901617c
_journal_volume 49
_journal_year 2010
_chemical_formula_sum 'Cl H2 O2 Tm'
_chemical_formula_weight 238.40
_chemical_name_systematic
; 
 ? 
;
_space_group_IT_number 11
_symmetry_cell_setting monoclinic
_symmetry_space_group_name_Hall '-P 2yb'
_symmetry_space_group_name_H-M 'P 1 21/m 1'
_atom_sites_solution_hydrogens geom
_atom_sites_solution_primary direct
_atom_sites_solution_secondary difmap
_audit_creation_method SHELXL-97
_cell_angle_alpha 90.00
_cell_angle_beta 105.804(2)
_cell_angle_gamma 90.00
_cell_formula_units_Z 2
_cell_length_a 6.2141(11)
_cell_length_b 3.5805(6)
_cell_length_c 6.5722(12)
_cell_measurement_temperature 140(1)
_cell_volume 140.70(4)
_computing_cell_refinement 'SAINT+, v. 7.06 (Bruker AXS, 2001)'
_computing_data_collection 'APEX II, v. 1.08 (Bruker AXS, 2003)'
_computing_data_reduction 'SAINT+, v. 7.06 (Bruker AXS, 2001)'
_computing_molecular_graphics 'SHELXTL, v. 6.10, (Bruker AXS, 2000)'
_computing_publication_material 'SHELXTL, v. 6.10, (Bruker AXS, 2000)'
_computing_structure_refinement 'SHELXL-97 (Sheldrick, 1997)'
_computing_structure_solution 'SHELXS-97 (Sheldrick, 1990)'
_diffrn_ambient_temperature 140(1)
_diffrn_measured_fraction_theta_full 1.000
_diffrn_measured_fraction_theta_max 0.992
_diffrn_measurement_device_type 'Bruker D8 with APEXII CCD'
_diffrn_measurement_method '\w scans'
_diffrn_radiation_monochromator graphite
_diffrn_radiation_source 'fine-focus sealed tube'
_diffrn_radiation_type MoK\a
_diffrn_radiation_wavelength 0.71073
_diffrn_reflns_av_R_equivalents 0.0228
_diffrn_reflns_av_sigmaI/netI 0.0208
_diffrn_reflns_limit_h_max 7
_diffrn_reflns_limit_h_min -8
_diffrn_reflns_limit_k_max 4
_diffrn_reflns_limit_k_min -4
_diffrn_reflns_limit_l_max 8
_diffrn_reflns_limit_l_min -8
_diffrn_reflns_number 1497
_diffrn_reflns_theta_full 25.00
_diffrn_reflns_theta_max 27.48
_diffrn_reflns_theta_min 3.22
_diffrn_standards_decay_% 0
_diffrn_standards_interval_count 0
_diffrn_standards_interval_time 0
_diffrn_standards_number 0
_exptl_absorpt_coefficient_mu 32.188
_exptl_absorpt_correction_T_max 0.5653
_exptl_absorpt_correction_T_min 0.0683
_exptl_absorpt_correction_type multi-scan
_exptl_absorpt_process_details 'SADABS 2.03 (Sheldrick, 2001)'
_exptl_crystal_colour colorless
_exptl_crystal_density_diffrn 5.627
_exptl_crystal_density_method 'not measured'
_exptl_crystal_description needle
_exptl_crystal_F_000 208
_exptl_crystal_size_max 0.18
_exptl_crystal_size_mid 0.03
_exptl_crystal_size_min 0.02
_refine_diff_density_max 2.096
_refine_diff_density_min -1.667
_refine_diff_density_rms 0.302
_refine_ls_extinction_method none
_refine_ls_goodness_of_fit_ref 1.284
_refine_ls_hydrogen_treatment constr
_refine_ls_matrix_type full
_refine_ls_number_parameters 25
_refine_ls_number_reflns 375
_refine_ls_number_restraints 0
_refine_ls_restrained_S_all 1.284
_refine_ls_R_factor_all 0.0178
_refine_ls_R_factor_gt 0.0170
_refine_ls_shift/su_max 0.000
_refine_ls_shift/su_mean 0.000
_refine_ls_structure_factor_coef Fsqd
_refine_ls_weighting_details 'calc w=1/[\s^2^(Fo^2^)+(0.0246P)^2^+0.0000P] where P=(Fo^2^+2Fc^2^)/3'
_refine_ls_weighting_scheme calc
_refine_ls_wR_factor_gt 0.0429
_refine_ls_wR_factor_ref 0.0433
_reflns_number_gt 365
_reflns_number_total 375
_reflns_threshold_expression >2sigma(I)
_cod_data_source_file ic901617c_si_007_08.cif
_cod_data_source_block apx151
_cod_original_sg_symbol_H-M 'P 21/m'
_cod_original_formula_sum 'H2 Cl O2 Tm'
_cod_database_code 4315697

loop_
_symmetry_equiv_pos_as_xyz
'x, y, z'
'-x, y+1/2, -z'
'-x, -y, -z'
'x, -y-1/2, z'

loop_
_atom_site_label
_atom_site_type_symbol
_atom_site_fract_x
_atom_site_fract_y
_atom_site_fract_z
_atom_site_U_iso_or_equiv
_atom_site_adp_type
_atom_site_occupancy
_atom_site_symmetry_multiplicity
_atom_site_calc_flag
_atom_site_refinement_flags
_atom_site_disorder_assembly
_atom_site_disorder_group
Tm1 Tm 0.28161(4) 0.2500 0.10881(4) 0.00339(13) Uani 1 2 d S . .
Cl1 Cl 0.2296(2) 0.7500 0.4254(2) 0.0058(3) Uani 1 2 d S . .
O1 O 0.1051(7) 0.7500 -0.0919(7) 0.0049(8) Uani 1 2 d S . .
H1 H 0.1292 0.7500 -0.2332 0.006 Uiso 1 2 calc SR . .
O2 O 0.5447(7) 0.7500 0.1597(7) 0.0037(8) Uani 1 2 d S . .
H2 H 0.6506 0.7500 0.3008 0.004 Uiso 1 2 calc SR . .

loop_
_atom_site_aniso_label
_atom_site_aniso_U_11
_atom_site_aniso_U_22
_atom_site_aniso_U_33
_atom_site_aniso_U_23
_atom_site_aniso_U_13
_atom_site_aniso_U_12
Tm1 0.00310(19) 0.00236(18) 0.00548(19) 0.000 0.00245(12) 0.000
Cl1 0.0068(7) 0.0056(8) 0.0056(6) 0.000 0.0029(5) 0.000
O1 0.007(2) 0.0040(19) 0.0038(19) 0.000 0.0010(16) 0.000
O2 0.004(2) 0.0028(19) 0.0053(19) 0.000 0.0026(16) 0.000

loop_
_atom_type_symbol
_atom_type_description
_atom_type_scat_dispersion_real
_atom_type_scat_dispersion_imag
_atom_type_scat_source
O O 0.0106 0.0060 'International Tables Vol C Tables 4.2.6.8 and 6.1.1.4'
H H 0.0000 0.0000 'International Tables Vol C Tables 4.2.6.8 and 6.1.1.4'
Cl Cl 0.1484 0.1585 'International Tables Vol C Tables 4.2.6.8 and 6.1.1.4'
Tm Tm -0.3139 5.2483 'International Tables Vol C Tables 4.2.6.8 and 6.1.1.4'

loop_
_geom_angle_atom_site_label_1
_geom_angle_atom_site_label_2
_geom_angle_atom_site_label_3
_geom_angle
_geom_angle_site_symmetry_1
_geom_angle_site_symmetry_3
_geom_angle_publ_flag
O2 Tm1 O1 79.16(12) 3_665 1_545 ?
O2 Tm1 O1 79.16(12) 3_665 . ?
O1 Tm1 O1 101.31(17) 1_545 . ?
O2 Tm1 O1 129.99(15) 3_665 3_565 ?
O1 Tm1 O1 69.94(12) 1_545 3_565 ?
O1 Tm1 O1 69.94(12) . 3_565 ?
O2 Tm1 O2 70.21(13) 3_665 . ?
O1 Tm1 O2 149.36(14) 1_545 . ?
O1 Tm1 O2 72.52(12) . . ?
O1 Tm1 O2 130.73(7) 3_565 . ?
O2 Tm1 O2 70.21(13) 3_665 1_545 ?
O1 Tm1 O2 72.52(12) 1_545 1_545 ?
O1 Tm1 O2 149.36(14) . 1_545 ?
O1 Tm1 O2 130.73(7) 3_565 1_545 ?
O2 Tm1 O2 97.25(14) . 1_545 ?
O2 Tm1 Cl1 137.21(4) 3_665 . ?
O1 Tm1 Cl1 140.99(10) 1_545 . ?
O1 Tm1 Cl1 78.36(9) . . ?
O1 Tm1 Cl1 73.60(8) 3_565 . ?
O2 Tm1 Cl1 68.49(9) . . ?
O2 Tm1 Cl1 125.66(10) 1_545 . ?
O2 Tm1 Cl1 137.21(4) 3_665 1_545 ?
O1 Tm1 Cl1 78.36(9) 1_545 1_545 ?
O1 Tm1 Cl1 140.99(10) . 1_545 ?
O1 Tm1 Cl1 73.60(8) 3_565 1_545 ?
O2 Tm1 Cl1 125.66(10) . 1_545 ?
O2 Tm1 Cl1 68.49(9) 1_545 1_545 ?
Cl1 Tm1 Cl1 78.51(4) . 1_545 ?
O2 Tm1 Tm1 90.0 3_665 1_545 ?
O1 Tm1 Tm1 39.34(8) 1_545 1_545 ?
O1 Tm1 Tm1 140.66(8) . 1_545 ?
O1 Tm1 Tm1 90.0 3_565 1_545 ?
O2 Tm1 Tm1 138.63(7) . 1_545 ?
O2 Tm1 Tm1 41.37(7) 1_545 1_545 ?
Cl1 Tm1 Tm1 129.26(2) . 1_545 ?
Cl1 Tm1 Tm1 50.74(2) 1_545 1_545 ?
O2 Tm1 Tm1 90.0 3_665 1_565 ?
O1 Tm1 Tm1 140.66(8) 1_545 1_565 ?
O1 Tm1 Tm1 39.34(8) . 1_565 ?
O1 Tm1 Tm1 90.0 3_565 1_565 ?
O2 Tm1 Tm1 41.37(7) . 1_565 ?
O2 Tm1 Tm1 138.63(7) 1_545 1_565 ?
Cl1 Tm1 Tm1 50.74(2) . 1_565 ?
Cl1 Tm1 Tm1 129.26(2) 1_545 1_565 ?
Tm1 Tm1 Tm1 180.000(12) 1_545 1_565 ?
O2 Tm1 Tm1 35.79(6) 3_665 3_665 ?
O1 Tm1 Tm1 114.95(10) 1_545 3_665 ?
O1 Tm1 Tm1 72.56(10) . 3_665 ?
O1 Tm1 Tm1 142.34(7) 3_565 3_665 ?
O2 Tm1 Tm1 34.42(9) . 3_665 ?
O2 Tm1 Tm1 82.83(8) 1_545 3_665 ?
Cl1 Tm1 Tm1 102.29(2) . 3_665 ?
Cl1 Tm1 Tm1 143.44(3) 1_545 3_665 ?
Tm1 Tm1 Tm1 117.802(6) 1_545 3_665 ?
Tm1 Tm1 Tm1 62.198(6) 1_565 3_665 ?
O2 Tm1 Tm1 35.79(6) 3_665 3_655 ?
O1 Tm1 Tm1 72.56(10) 1_545 3_655 ?
O1 Tm1 Tm1 114.95(10) . 3_655 ?
O1 Tm1 Tm1 142.34(7) 3_565 3_655 ?
O2 Tm1 Tm1 82.83(8) . 3_655 ?
O2 Tm1 Tm1 34.42(9) 1_545 3_655 ?
Cl1 Tm1 Tm1 143.44(3) . 3_655 ?
Cl1 Tm1 Tm1 102.29(2) 1_545 3_655 ?
Tm1 Tm1 Tm1 62.198(6) 1_545 3_655 ?
Tm1 Tm1 Tm1 117.802(6) 1_565 3_655 ?
Tm1 Tm1 Tm1 55.605(12) 3_665 3_655 ?
Tm1 Cl1 Tm1 78.51(4) . 1_565 ?
Tm1 O1 Tm1 101.31(17) 1_565 . ?
Tm1 O1 Tm1 110.06(12) 1_565 3_565 ?
Tm1 O1 Tm1 110.06(12) . 3_565 ?
Tm1 O2 Tm1 109.79(13) 3_665 . ?
Tm1 O2 Tm1 109.79(13) 3_665 1_565 ?
Tm1 O2 Tm1 97.25(14) . 1_565 ?

loop_
_geom_bond_atom_site_label_1
_geom_bond_atom_site_label_2
_geom_bond_distance
_geom_bond_site_symmetry_2
_geom_bond_publ_flag
Tm1 O2 2.306(4) 3_665 ?
Tm1 O1 2.315(3) 1_545 ?
Tm1 O1 2.315(3) . ?
Tm1 O1 2.375(4) 3_565 ?
Tm1 O2 2.386(3) . ?
Tm1 O2 2.386(3) 1_545 ?
Tm1 Cl1 2.8291(12) . ?
Tm1 Cl1 2.8291(12) 1_545 ?
Tm1 Tm1 3.5805(6) 1_545 ?
Tm1 Tm1 3.5805(6) 1_565 ?
Tm1 Tm1 3.8383(6) 3_665 ?
Tm1 Tm1 3.8383(6) 3_655 ?
Cl1 Tm1 2.8291(12) 1_565 ?
O1 Tm1 2.315(3) 1_565 ?
O1 Tm1 2.375(4) 3_565 ?
O2 Tm1 2.306(4) 3_665 ?
O2 Tm1 2.386(3) 1_565 ?
